data_1522196
loop_
_publ_author_name
'Krebs, B.'
'Schiwy, W.'
'Pohl, S.'

_publ_section_title
;
 Darstellung und Struktur von Na4 Sn2 S6 (H2 O)14 und Na4 Sn2 S6 (H2 O)14
;
_journal_name_full 'Zeitschrift fuer Anorganische und Allgemeine Chemie'
_journal_page_first 241
_journal_page_last 252
_journal_volume 393
_journal_year 1972
_chemical_formula_sum 'H28 Na4 O14 S6 Sn2'
_chemical_name_systematic 'Na4 Sn2 S6 (H2 O)14'
_space_group_IT_number 2
_symmetry_space_group_name_Hall '-P 1'
_symmetry_space_group_name_H-M 'P -1'
_cell_angle_alpha 108.3
_cell_angle_beta 92.18
_cell_angle_gamma 91.11
_cell_formula_units_Z 1
_cell_length_a 10.114
_cell_length_b 7.027
_cell_length_c 9.801
_cell_volume 660.500
_citation_journal_id_ASTM ZAACAB
_cod_data_source_file Krebs_ZAACAB_1972_43.cif
_cod_data_source_block H28Na4O14S6Sn2
_cod_original_cell_volume 660.5003
_cod_database_code 1522196

loop_
_symmetry_equiv_pos_as_xyz
x,y,z
-x,-y,-z

loop_
_atom_site_label
_atom_site_type_symbol
_atom_site_fract_x
_atom_site_fract_y
_atom_site_fract_z
_atom_site_occupancy
_atom_site_U_iso_or_equiv
_atom_site_attached_hydrogens
O5 O-2 -0.2283 0.3244 -0.2635 1 0.0 2
Sn1 Sn+4 0.11722 0.07013 -0.09135 1 0.0 0
O1 O-2 0.1969 0.2502 0.3406 1 0.0 2
O3 O-2 0.0659 0.4524 -0.3599 1 0.0 2
Na2 Na+1 -0.15729 0.40428 -0.47513 1 0.0 0
O7 O-2 0.4337 0.4705 -0.2027 1 0.0 2
O2 O-2 0.4933 0.0111 0.2128 1 0.0 2
O6 O-2 0.3515 0.0894 -0.4837 1 0.0 2
Na1 Na+1 -0.44422 0.20285 -0.35596 1 0.0 0
O4 O-2 -0.3895 0.3448 0.4433 1 0.0 2
S1 S-2 0.08388 0.00067 -0.3381 1 0.0 0
S2 S-2 0.3099 0.2443 0.02533 1 0.0 0
S3 S-2 -0.07946 0.23328 0.02468 1 0.0 0
